data_1571550
loop_
_publ_author_name
'Debsharma, Tapas'
'Purwanto, Nathan S.'
'Fenimore, Logan M.'
'Mitchell, Sarah'
'Kennedy, Jayme'
'Torkelson, John M.'

_publ_section_title
;
 BiTEMPS methacrylate dynamic covalent cross-linker providing rapid
 reprocessability and extrudability of covalent adaptable networks:
 high-yield synthesis with strong selectivity for disulfide linkages
;
_journal_issue 21
_journal_name_full 'Polymer Chemistry'
_journal_page_first 2167
_journal_page_last 2176
_journal_paper_doi 10.1039/D4PY00160E
_journal_volume 15
_journal_year 2024
_chemical_formula_moiety 'C26 H44 N2 O4 S3'
_chemical_formula_sum 'C26 H44 N2 O4 S3'
_chemical_formula_weight 544.81
_space_group_crystal_system monoclinic
_space_group_IT_number 14
_space_group_name_Hall '-P 2yn'
_space_group_name_H-M_alt 'P 1 21/n 1'
_atom_sites_solution_hydrogens geom
_atom_sites_solution_primary dual
_audit_creation_date 2022-09-01
_audit_creation_method
;
Olex2 1.5
(compiled 2022.04.07 svn.rca3783a0 for OlexSys, GUI svn.r6498)
;
_audit_update_record
;
2024-04-07 deposited with the CCDC.	2024-04-25 downloaded from the CCDC.
;
_cell_angle_alpha 90
_cell_angle_beta 91.5744(8)
_cell_angle_gamma 90
_cell_formula_units_Z 4
_cell_length_a 12.49888(12)
_cell_length_b 12.16712(12)
_cell_length_c 19.36765(17)
_cell_measurement_reflns_used 38924
_cell_measurement_temperature 99.99(13)
_cell_measurement_theta_max 78.1310
_cell_measurement_theta_min 4.1150
_cell_volume 2944.23(5)
_computing_cell_refinement 'CrysAlisPro 1.171.42.65a (Rigaku OD, 2022)'
_computing_data_collection 'CrysAlisPro 1.171.42.65a (Rigaku OD, 2022)'
_computing_data_reduction 'CrysAlisPro 1.171.42.65a (Rigaku OD, 2022)'
_computing_molecular_graphics 'Olex2 1.5 (Dolomanov et al., 2009)'
_computing_publication_material 'Olex2 1.5 (Dolomanov et al., 2009)'
_computing_structure_refinement 'XL  (Sheldrick, 2008)'
_computing_structure_solution 'SHELXT  (Sheldrick, 2015)'
_diffrn_ambient_environment N~2~
_diffrn_ambient_temperature 99.99(13)
_diffrn_detector 'Hybrid Pixel Array Detector'
_diffrn_detector_area_resol_mean 10.0000
_diffrn_detector_type HyPix
_diffrn_measured_fraction_theta_full 1.000
_diffrn_measured_fraction_theta_max 0.974
_diffrn_measurement_details
;
List of Runs (angles in degrees, time in seconds):

  # Type    Start    End  Width  t~exp~   \w     \q     \k     \f   Frames
#--------------------------------------------------------------------------
  1  \w    -39.00  26.00   0.50    0.05    --  -47.67  37.00  30.00  130
  2  \w     -7.00  26.00   0.50    0.05    --  -47.67  19.00  30.00   66
  3  \w    -39.00  26.00   0.50    0.05    --  -47.67  36.00-103.00  130
  4  \w     35.00 121.00   0.50    0.05    --   47.67  36.00-103.00  172
  5  \w     37.00 111.00   0.50    0.05    --   47.67  37.00 -30.00  148
  6  \w     75.00 100.00   0.50    0.05    --   47.67  77.00  30.00   50
  7  \w     40.00  73.00   0.50    0.05    --   47.67  77.00  30.00   66
  8  \w     33.00  59.00   0.50    0.05    --   47.67  57.00  30.00   52
  9  \w     98.00 155.00   0.50    0.05    --  110.25  36.00-103.00  114
 10  \w    111.00 178.00   0.50    0.05    --  110.25  30.00-120.00  134
 11  \w     41.00  92.00   0.50    0.05    --  110.25 -77.00 -60.00  102
 12  \w     39.00  67.00   0.50    0.05    --  110.25 -61.00 -90.00   56
 13  \w     45.00  97.00   0.50    0.05    --  110.25 -77.00   0.00  104
 14  \w     38.00  67.00   0.50    0.05    --  110.25 -61.00-180.00   58
 15  \w     41.00  72.00   0.50    0.05    --  110.25 -61.00   0.00   62
 16  \w    -25.00  43.00   0.50    0.05    --   47.67 -36.00 100.00  136
 17  \w     39.00  72.00   0.50    0.05    --  110.25 -61.00 120.00   66
 18  \w     39.00 107.00   0.50    0.05    --  110.25 -77.00 120.00  136
 19  \w     60.00 101.00   0.50    0.05    --  110.25 -94.00  90.00   82
 20  \w     45.00  85.00   0.50    0.05    --  110.25 -94.00   0.00   80
 21  \w     61.00 106.00   0.50    0.05    --  110.25 -94.00 150.00   90
 22  \w    -67.00 -34.00   0.50    0.05    -- -104.00  61.00-150.00   66
 23  \w   -103.00 -62.00   0.50    0.05    -- -104.00  77.00 -90.00   82
 24  \w    -58.00 -31.00   0.50    0.05    -- -104.00  77.00 -90.00   54
 25  \w    -69.00 -38.00   0.50    0.05    -- -104.00  61.00 -90.00   62
 26  \w    -68.00 -34.00   0.50    0.05    -- -104.00  61.00   0.00   68
 27  \w    -64.00 -38.00   0.50    0.05    -- -104.00  61.00  60.00   52
 28  \w    -59.00 -31.00   0.50    0.05    -- -104.00  61.00  90.00   56
 29  \w   -106.00 -80.00   0.50    0.05    -- -104.00 -83.00  62.81   52
 30  \w   -107.00 -80.00   0.50    0.05    -- -104.00 -81.00 -18.13   54
 31  \w   -174.00-148.00   0.50    0.05    -- -104.00 -81.00 -18.13   52
 32  \w   -106.00 -80.00   0.50    0.05    -- -104.00 -81.00  -2.49   52
 33  \w   -106.00 -80.00   0.50    0.05    -- -104.00 -80.00  16.97   52
 34  \w   -105.00 -80.00   0.50    0.05    -- -104.00 -79.00  12.88   50
 35  \w   -106.00 -80.00   0.50    0.05    -- -104.00 -79.00  21.29   52
 36  \w   -109.00 -82.00   0.50    0.05    -- -104.00 -77.00   0.00   54
 37  \w   -107.00 -81.00   0.50    0.05    -- -104.00 -77.00  30.00   52
 38  \w   -106.00 -81.00   0.50    0.05    -- -104.00 -76.00 -32.13   50
 39  \w   -173.00-111.00   0.50    0.05    -- -104.00 -76.00 -32.13  124
 40  \w   -173.00-128.00   0.50    0.05    -- -104.00 -77.00  77.30   90
 41  \w   -121.00 -81.00   0.50    0.05    -- -104.00 -77.00  77.30   80
 42  \w   -108.00 -82.00   0.50    0.05    -- -104.00 -75.00  56.03   52
 43  \w   -108.00 -82.00   0.50    0.05    -- -104.00 -74.00  33.40   52
 44  \w   -112.00 -84.00   0.50    0.05    -- -104.00 -72.00 -18.09   56
 45  \w   -110.00 -83.00   0.50    0.05    -- -104.00 -75.00   0.85   54
 46  \w   -111.00 -84.00   0.50    0.05    -- -104.00 -71.00 -12.77   54
 47  \w   -109.00 -83.00   0.50    0.05    -- -104.00 -72.00  15.97   52
 48  \w   -103.00 -26.00   0.50    0.05    --  -47.67 -77.00  30.00  154
 49  \w   -110.00 -84.00   0.50    0.05    -- -104.00 -70.00  30.60   52
 50  \w   -171.00 -84.00   0.50    0.05    -- -104.00 -69.00  22.04  174
 51  \w   -168.00-142.00   0.50    0.05    -- -104.00 -75.00  56.03   52
 52  \w   -159.00-134.00   0.50    0.05    -- -104.00 -67.00  57.03   50
 53  \w   -130.00 -85.00   0.50    0.05    -- -104.00 -67.00  57.03   90
 54  \w   -116.00 -84.00   0.50    0.05    -- -104.00 -69.00  63.95   64
 55  \w   -116.00 -89.00   0.50    0.05    -- -104.00 -69.00  42.90   54
 56  \w   -115.00 -86.00   0.50    0.05    -- -104.00 -64.00  28.23   58
 57  \w   -112.00 -86.00   0.50    0.05    -- -104.00 -65.00 -32.87   52
 58  \w   -113.00 -86.00   0.50    0.05    -- -104.00 -64.00 -11.55   54
 59  \w   -174.00 -86.00   0.50    0.05    -- -104.00 -66.00  11.92  176
 60  \w   -173.00-148.00   0.50    0.05    -- -104.00 -72.00 -18.09   50
 61  \w   -119.00 -89.00   0.50    0.05    -- -104.00 -58.00  41.40   60
 62  \w   -120.00 -89.00   0.50    0.05    -- -104.00 -57.00  37.13   62
 63  \w   -157.00 -90.00   0.50    0.05    -- -104.00 -48.00  28.06  134
 64  \w   -170.00 -87.00   0.50    0.05    -- -104.00 -61.00 -60.00  166
 65  \w   -122.00 -91.00   0.50    0.05    -- -104.00 -45.00 -60.00   62
 66  \w   -118.00 -91.00   0.50    0.05    -- -104.00 -53.00 -43.80   54
 67  \w   -174.00 -90.00   0.50    0.05    -- -104.00 -59.00 -12.60  168
 68  \w   -121.00 -35.00   0.50    0.05    --  -47.67 -36.00 100.00  172
 69  \w   -175.00 -91.00   0.50    0.05    -- -104.00 -36.00 100.00  168
;
_diffrn_measurement_device 'four-circle diffractometer'
_diffrn_measurement_device_type 'XtaLAB Synergy R, DW system, HyPix'
_diffrn_measurement_method '\w scans'
_diffrn_orient_matrix_type 'CrysAlisPro convention (1999,Acta A55,543-557)'
_diffrn_orient_matrix_UB_11 0.0892200000
_diffrn_orient_matrix_UB_12 -0.0585043000
_diffrn_orient_matrix_UB_13 -0.0392777000
_diffrn_orient_matrix_UB_21 0.0719827000
_diffrn_orient_matrix_UB_22 0.0015721000
_diffrn_orient_matrix_UB_23 0.0658531000
_diffrn_orient_matrix_UB_31 -0.0453135000
_diffrn_orient_matrix_UB_32 -0.1122930000
_diffrn_orient_matrix_UB_33 0.0213277000
_diffrn_radiation_monochromator mirror
_diffrn_radiation_probe x-ray
_diffrn_radiation_type 'Cu K\a'
_diffrn_radiation_wavelength 1.54184
_diffrn_reflns_av_R_equivalents 0.0354
_diffrn_reflns_av_unetI/netI 0.0167
_diffrn_reflns_Laue_measured_fraction_full 1.000
_diffrn_reflns_Laue_measured_fraction_max 0.974
_diffrn_reflns_limit_h_max 15
_diffrn_reflns_limit_h_min -15
_diffrn_reflns_limit_k_max 14
_diffrn_reflns_limit_k_min -15
_diffrn_reflns_limit_l_max 24
_diffrn_reflns_limit_l_min -24
_diffrn_reflns_number 58106
_diffrn_reflns_point_group_measured_fraction_full 1.000
_diffrn_reflns_point_group_measured_fraction_max 0.974
_diffrn_reflns_theta_full 67.684
_diffrn_reflns_theta_max 78.345
_diffrn_reflns_theta_min 4.158
_diffrn_source 'Rotating-anode X-ray tube'
_diffrn_source_type 'Rigaku (Cu) X-ray Source'
_exptl_absorpt_coefficient_mu 2.559
_exptl_absorpt_correction_T_max 1.00000
_exptl_absorpt_correction_T_min 0.70134
_exptl_absorpt_correction_type multi-scan
_exptl_absorpt_process_details
;
CrysAlisPro 1.171.42.65a (Rigaku Oxford Diffraction, 2022)
Empirical absorption correction using spherical harmonics,
implemented in SCALE3 ABSPACK scaling algorithm.
;
_exptl_crystal_colour colourless
_exptl_crystal_colour_primary colourless
_exptl_crystal_density_diffrn 1.229
_exptl_crystal_description plate
_exptl_crystal_F_000 1176
_exptl_crystal_recrystallization_method 'The material was recrystallised from --- by as supplied'
_exptl_crystal_size_max 0.234
_exptl_crystal_size_mid 0.146
_exptl_crystal_size_min 0.031
_refine_diff_density_max 0.444
_refine_diff_density_min -0.349
_refine_diff_density_rms 0.047
_refine_ls_extinction_method none
_refine_ls_goodness_of_fit_ref 1.078
_refine_ls_hydrogen_treatment constr
_refine_ls_matrix_type full
_refine_ls_number_parameters 326
_refine_ls_number_reflns 6160
_refine_ls_number_restraints 0
_refine_ls_restrained_S_all 1.078
_refine_ls_R_factor_all 0.0316
_refine_ls_R_factor_gt 0.0299
_refine_ls_shift/su_max 0.001
_refine_ls_shift/su_mean 0.000
_refine_ls_structure_factor_coef Fsqd
_refine_ls_weighting_details 'w=1/[\s^2^(Fo^2^)+(0.0424P)^2^+1.2988P] where P=(Fo^2^+2Fc^2^)/3'
_refine_ls_weighting_scheme calc
_refine_ls_wR_factor_gt 0.0806
_refine_ls_wR_factor_ref 0.0818
_reflns_Friedel_coverage 0.000
_reflns_number_gt 5736
_reflns_number_total 6160
_reflns_threshold_expression 'I > 2\s(I)'
_cod_data_source_file d4py00160e2.cif
_cod_data_source_block cx2826
_cod_depositor_comments 'Adding full bibliography for 1571547--1571550.cif.'
_cod_database_code 1571550
_shelx_shelxl_version_number 2017/1
_chemical_oxdiff_formula C26H44N2O4S2
_shelx_space_group_comment
;
The symmetry employed for this shelxl refinement is uniquely defined
by the following loop, which should always be used as a source of
symmetry information in preference to the above space-group names.
They are only intended as comments.
;
_olex2_refinement_description
;
1. Fixed Uiso
 At 1.2 times of:
  All C(H) groups, All C(H,H) groups
 At 1.5 times of:
  All C(H,H,H) groups
2.a Ternary CH refined with riding coordinates:
 C3(H3), C16(H16)
2.b Secondary CH2 refined with riding coordinates:
 C2(H2A,H2B), C4(H4A,H4B), C15(H15A,H15B), C17(H17A,H17B)
2.c X=CH2 refined with riding coordinates:
 C12(H12A,H12B), C25(H25A,H25B)
2.d Idealised Me refined as rotating group:
 C6(H6A,H6B,H6C), C7(H7A,H7B,H7C), C8(H8A,H8B,H8C), C9(H9A,H9B,H9C), C13(H13A,
 H13B,H13C), C19(H19A,H19B,H19C), C20(H20A,H20B,H20C), C21(H21A,H21B,H21C),
 C22(H22A,H22B,H22C), C26(H26A,H26B,H26C)
;
_olex2_date_sample_data_collection 2022-08-31
_olex2_date_sample_submission 2022-08-31
_olex2_exptl_crystal_mounting_method 'The crystal was mounted on a MITIGEN holder in paratone oil'
_olex2_submission_original_sample_id cx2826
_olex2_submission_special_instructions 'No special instructions were received'
_oxdiff_exptl_absorpt_empirical_details
;
Empirical correction (ABSPACK) includes:
- Absorption correction using spherical harmonics
- Frame scaling
;
_oxdiff_exptl_absorpt_empirical_full_max 1.417
_oxdiff_exptl_absorpt_empirical_full_min 0.731

loop_
_space_group_symop_operation_xyz
'x, y, z'
'-x+1/2, y+1/2, -z+1/2'
'-x, -y, -z'
'x-1/2, -y-1/2, z-1/2'

loop_
_atom_site_label
_atom_site_type_symbol
_atom_site_fract_x
_atom_site_fract_y
_atom_site_fract_z
_atom_site_U_iso_or_equiv
_atom_site_adp_type
_atom_site_occupancy
_atom_site_site_symmetry_order
_atom_site_calc_flag
_atom_site_refinement_flags_posn
_atom_site_refinement_flags_adp
_atom_site_refinement_flags_occupancy
_atom_site_disorder_assembly
_atom_site_disorder_group
S1 S 0.58526(2) 0.81454(2) 0.41999(2) 0.01718(8) Uani 1 1 d . . . . .
S2 S 0.59086(2) 0.70383(2) 0.33683(2) 0.01694(8) Uani 1 1 d . . . . .
S3 S 0.64851(2) 0.55480(2) 0.37842(2) 0.01561(8) Uani 1 1 d . . . . .
O1 O 0.16850(7) 0.89247(8) 0.54203(5) 0.0224(2) Uani 1 1 d . . . . .
O2 O 0.06965(8) 0.73813(9) 0.53926(6) 0.0319(2) Uani 1 1 d . . . . .
O3 O 1.10024(7) 0.45616(8) 0.32568(5) 0.02070(19) Uani 1 1 d . . . . .
O4 O 1.18115(9) 0.61805(9) 0.30843(8) 0.0443(3) Uani 1 1 d . . . . .
N1 N 0.46235(8) 0.82632(8) 0.45057(5) 0.0156(2) Uani 1 1 d . . . . .
N2 N 0.77705(8) 0.53472(8) 0.36242(5) 0.0154(2) Uani 1 1 d . . . . .
C1 C 0.42064(10) 0.73491(10) 0.49529(6) 0.0166(2) Uani 1 1 d . . . . .
C2 C 0.33020(10) 0.78113(11) 0.53952(6) 0.0188(2) Uani 1 1 d . . . . .
H2A H 0.295583 0.719757 0.563955 0.023 Uiso 1 1 calc R U . . .
H2B H 0.361498 0.831460 0.574794 0.023 Uiso 1 1 calc R U . . .
C3 C 0.24631(10) 0.84236(10) 0.49688(6) 0.0186(2) Uani 1 1 d . . . . .
H3 H 0.209947 0.791893 0.462910 0.022 Uiso 1 1 calc R U . . .
C4 C 0.29798(10) 0.93704(10) 0.46026(7) 0.0188(2) Uani 1 1 d . . . . .
H4A H 0.329699 0.987855 0.495099 0.023 Uiso 1 1 calc R U . . .
H4B H 0.242243 0.977909 0.433558 0.023 Uiso 1 1 calc R U . . .
C5 C 0.38551(10) 0.90036(10) 0.41110(6) 0.0164(2) Uani 1 1 d . . . . .
C6 C 0.38000(10) 0.63454(10) 0.45414(6) 0.0189(2) Uani 1 1 d . . . . .
H6A H 0.315371 0.654626 0.427248 0.028 Uiso 1 1 calc R U . . .
H6B H 0.363272 0.574946 0.486124 0.028 Uiso 1 1 calc R U . . .
H6C H 0.435450 0.610063 0.422806 0.028 Uiso 1 1 calc R U . . .
C7 C 0.51077(11) 0.69650(11) 0.54483(7) 0.0215(3) Uani 1 1 d . . . . .
H7A H 0.563889 0.655285 0.519012 0.032 Uiso 1 1 calc R U . . .
H7B H 0.481020 0.649104 0.580429 0.032 Uiso 1 1 calc R U . . .
H7C H 0.545042 0.760543 0.566711 0.032 Uiso 1 1 calc R U . . .
C8 C 0.33636(11) 0.84633(11) 0.34601(6) 0.0206(3) Uani 1 1 d . . . . .
H8A H 0.393654 0.822292 0.315940 0.031 Uiso 1 1 calc R U . . .
H8B H 0.290585 0.899540 0.321294 0.031 Uiso 1 1 calc R U . . .
H8C H 0.293456 0.782682 0.359223 0.031 Uiso 1 1 calc R U . . .
C9 C 0.44349(10) 1.00542(10) 0.38972(7) 0.0207(3) Uani 1 1 d . . . . .
H9A H 0.482134 1.036457 0.429884 0.031 Uiso 1 1 calc R U . . .
H9B H 0.391076 1.058980 0.371907 0.031 Uiso 1 1 calc R U . . .
H9C H 0.494353 0.988034 0.353681 0.031 Uiso 1 1 calc R U . . .
C10 C 0.08315(10) 0.83193(11) 0.55794(7) 0.0216(3) Uani 1 1 d . . . . .
C11 C 0.00649(11) 0.89513(12) 0.60076(7) 0.0242(3) Uani 1 1 d . . . . .
C12 C 0.02355(13) 1.00760(13) 0.61339(9) 0.0376(4) Uani 1 1 d . . . . .
H12A H -0.026485 1.048291 0.639164 0.045 Uiso 1 1 calc R U . . .
H12B H 0.085108 1.042943 0.596151 0.045 Uiso 1 1 calc R U . . .
C13 C -0.08210(16) 0.83598(15) 0.62416(11) 0.0467(5) Uani 1 1 d . . . . .
H13A H -0.130774 0.819424 0.585006 0.070 Uiso 1 1 calc R U . . .
H13B H -0.119756 0.880088 0.658172 0.070 Uiso 1 1 calc R U . . .
H13C H -0.057529 0.767197 0.645621 0.070 Uiso 1 1 calc R U . . .
C14 C 0.85996(10) 0.59682(10) 0.40501(6) 0.0170(2) Uani 1 1 d . . . . .
C15 C 0.96812(10) 0.53680(10) 0.40104(6) 0.0182(2) Uani 1 1 d . . . . .
H15A H 1.024824 0.582675 0.423118 0.022 Uiso 1 1 calc R U . . .
H15B H 0.964498 0.466826 0.426958 0.022 Uiso 1 1 calc R U . . .
C16 C 0.99697(10) 0.51297(10) 0.32718(7) 0.0184(2) Uani 1 1 d . . . . .
H16 H 0.999676 0.582740 0.299995 0.022 Uiso 1 1 calc R U . . .
C17 C 0.91391(10) 0.43618(10) 0.29601(6) 0.0181(2) Uani 1 1 d . . . . .
H17A H 0.910928 0.368469 0.324240 0.022 Uiso 1 1 calc R U . . .
H17B H 0.935107 0.415092 0.248947 0.022 Uiso 1 1 calc R U . . .
C18 C 0.80214(10) 0.48958(10) 0.29215(6) 0.0167(2) Uani 1 1 d . . . . .
C19 C 0.82778(11) 0.59586(12) 0.48072(7) 0.0227(3) Uani 1 1 d . . . . .
H19A H 0.763051 0.640213 0.485908 0.034 Uiso 1 1 calc R U . . .
H19B H 0.886007 0.626625 0.509608 0.034 Uiso 1 1 calc R U . . .
H19C H 0.813692 0.520124 0.495101 0.034 Uiso 1 1 calc R U . . .
C20 C 0.87278(10) 0.71723(11) 0.38240(7) 0.0219(3) Uani 1 1 d . . . . .
H20A H 0.897643 0.719592 0.334873 0.033 Uiso 1 1 calc R U . . .
H20B H 0.925179 0.753872 0.413132 0.033 Uiso 1 1 calc R U . . .
H20C H 0.803695 0.754930 0.384798 0.033 Uiso 1 1 calc R U . . .
C21 C 0.79549(11) 0.57687(12) 0.23470(7) 0.0224(3) Uani 1 1 d . . . . .
H21A H 0.725483 0.613097 0.235239 0.034 Uiso 1 1 calc R U . . .
H21B H 0.804681 0.541510 0.189795 0.034 Uiso 1 1 calc R U . . .
H21C H 0.852056 0.631613 0.242495 0.034 Uiso 1 1 calc R U . . .
C22 C 0.72263(10) 0.39763(11) 0.27327(7) 0.0221(3) Uani 1 1 d . . . . .
H22A H 0.718289 0.346091 0.311974 0.033 Uiso 1 1 calc R U . . .
H22B H 0.746960 0.358544 0.232331 0.033 Uiso 1 1 calc R U . . .
H22C H 0.651833 0.429502 0.263427 0.033 Uiso 1 1 calc R U . . .
C23 C 1.18618(10) 0.51967(12) 0.31429(7) 0.0231(3) Uani 1 1 d . . . . .
C24 C 1.28674(10) 0.45372(12) 0.30973(7) 0.0230(3) Uani 1 1 d . . . . .
C25 C 1.37498(12) 0.50801(15) 0.29256(8) 0.0319(3) Uani 1 1 d . . . . .
H25A H 1.440789 0.469743 0.288684 0.038 Uiso 1 1 calc R U . . .
H25B H 1.371932 0.584909 0.284230 0.038 Uiso 1 1 calc R U . . .
C26 C 1.28467(11) 0.33316(13) 0.32366(7) 0.0276(3) Uani 1 1 d . . . . .
H26A H 1.264677 0.320380 0.371567 0.041 Uiso 1 1 calc R U . . .
H26B H 1.355738 0.302016 0.316228 0.041 Uiso 1 1 calc R U . . .
H26C H 1.232221 0.297888 0.292318 0.041 Uiso 1 1 calc R U . . .

loop_
_atom_site_aniso_label
_atom_site_aniso_U_11
_atom_site_aniso_U_22
_atom_site_aniso_U_33
_atom_site_aniso_U_23
_atom_site_aniso_U_13
_atom_site_aniso_U_12
S1 0.01537(15) 0.01580(15) 0.02035(15) -0.00108(11) 0.00008(11) -0.00091(10)
S2 0.01715(15) 0.01758(15) 0.01609(14) 0.00138(10) 0.00024(11) 0.00219(10)
S3 0.01548(14) 0.01481(14) 0.01656(14) 0.00120(10) 0.00048(10) -0.00025(10)
O1 0.0204(4) 0.0208(5) 0.0264(5) -0.0039(4) 0.0074(4) -0.0023(4)
O2 0.0287(5) 0.0258(5) 0.0417(6) -0.0072(4) 0.0109(4) -0.0078(4)
O3 0.0147(4) 0.0214(5) 0.0260(5) 0.0007(4) 0.0016(3) 0.0004(3)
O4 0.0247(5) 0.0259(6) 0.0820(9) 0.0025(6) -0.0024(6) -0.0070(4)
N1 0.0164(5) 0.0144(5) 0.0159(5) 0.0015(4) 0.0004(4) 0.0000(4)
N2 0.0153(5) 0.0160(5) 0.0148(5) -0.0010(4) -0.0014(4) 0.0000(4)
C1 0.0202(6) 0.0149(6) 0.0146(5) 0.0017(4) -0.0001(4) -0.0008(4)
C2 0.0217(6) 0.0190(6) 0.0158(6) 0.0001(5) 0.0025(5) -0.0020(5)
C3 0.0178(6) 0.0191(6) 0.0189(6) -0.0024(5) 0.0030(5) -0.0009(5)
C4 0.0185(6) 0.0173(6) 0.0206(6) 0.0005(5) 0.0013(5) 0.0008(5)
C5 0.0173(6) 0.0154(6) 0.0166(6) 0.0014(4) -0.0006(4) 0.0013(4)
C6 0.0222(6) 0.0165(6) 0.0181(6) 0.0001(5) 0.0013(5) -0.0022(5)
C7 0.0252(7) 0.0195(6) 0.0194(6) 0.0032(5) -0.0038(5) 0.0010(5)
C8 0.0229(6) 0.0217(6) 0.0172(6) 0.0013(5) -0.0026(5) 0.0012(5)
C9 0.0223(6) 0.0165(6) 0.0234(6) 0.0029(5) 0.0014(5) 0.0007(5)
C10 0.0184(6) 0.0243(7) 0.0221(6) 0.0011(5) 0.0005(5) -0.0010(5)
C11 0.0208(6) 0.0267(7) 0.0253(7) 0.0009(5) 0.0028(5) 0.0017(5)
C12 0.0335(8) 0.0294(8) 0.0506(10) -0.0128(7) 0.0170(7) -0.0024(6)
C13 0.0487(10) 0.0306(9) 0.0626(12) -0.0039(8) 0.0312(9) -0.0030(7)
C14 0.0162(6) 0.0169(6) 0.0177(6) -0.0019(5) -0.0032(4) -0.0003(4)
C15 0.0161(6) 0.0180(6) 0.0203(6) -0.0003(5) -0.0031(5) 0.0005(5)
C16 0.0147(6) 0.0178(6) 0.0226(6) 0.0012(5) 0.0005(5) 0.0021(5)
C17 0.0173(6) 0.0183(6) 0.0186(6) -0.0014(5) 0.0004(5) 0.0018(5)
C18 0.0168(6) 0.0184(6) 0.0149(5) -0.0019(5) 0.0001(4) 0.0013(5)
C19 0.0209(6) 0.0298(7) 0.0171(6) -0.0042(5) -0.0032(5) 0.0021(5)
C20 0.0202(6) 0.0168(6) 0.0283(7) -0.0014(5) -0.0042(5) -0.0005(5)
C21 0.0238(6) 0.0263(7) 0.0170(6) 0.0022(5) -0.0005(5) 0.0039(5)
C22 0.0198(6) 0.0232(7) 0.0231(6) -0.0072(5) -0.0014(5) -0.0006(5)
C23 0.0191(6) 0.0257(7) 0.0242(6) -0.0033(5) -0.0024(5) -0.0051(5)
C24 0.0178(6) 0.0346(8) 0.0164(6) -0.0059(5) -0.0024(5) -0.0022(5)
C25 0.0210(7) 0.0460(9) 0.0289(7) -0.0100(6) 0.0019(5) -0.0075(6)
C26 0.0186(6) 0.0388(8) 0.0254(7) 0.0030(6) -0.0006(5) 0.0051(6)

loop_
_atom_type_symbol
_atom_type_description
_atom_type_scat_dispersion_real
_atom_type_scat_dispersion_imag
_atom_type_scat_source
C C 0.0181 0.0091 'International Tables Vol C Tables 4.2.6.8 and 6.1.1.4'
H H 0.0000 0.0000 'International Tables Vol C Tables 4.2.6.8 and 6.1.1.4'
N N 0.0311 0.0180 'International Tables Vol C Tables 4.2.6.8 and 6.1.1.4'
O O 0.0492 0.0322 'International Tables Vol C Tables 4.2.6.8 and 6.1.1.4'
S S 0.3331 0.5567 'International Tables Vol C Tables 4.2.6.8 and 6.1.1.4'

loop_
_exptl_crystal_face_index_h
_exptl_crystal_face_index_k
_exptl_crystal_face_index_l
_exptl_crystal_face_perp_dist
-1 0 1 0.0575
1 0 -1 0.0625
0 1 0 0.1133
0 -1 0 0.1203
-1 0 -1 0.0169
1 0 1 0.0139

loop_
_geom_angle_atom_site_label_1
_geom_angle_atom_site_label_2
_geom_angle_atom_site_label_3
_geom_angle
_geom_angle_site_symmetry_1
_geom_angle_site_symmetry_3
_geom_angle_publ_flag
N1 S1 S2 112.18(4) . . ?
S1 S2 S3 106.098(17) . . ?
N2 S3 S2 112.21(4) . . ?
C10 O1 C3 117.15(10) . . ?
C23 O3 C16 116.09(10) . . ?
C1 N1 S1 118.42(8) . . ?
C5 N1 S1 116.81(8) . . ?
C5 N1 C1 120.32(9) . . ?
C14 N2 S3 118.49(8) . . ?
C18 N2 S3 116.59(8) . . ?
C18 N2 C14 121.24(10) . . ?
N1 C1 C2 108.63(10) . . ?
N1 C1 C6 113.69(10) . . ?
N1 C1 C7 108.91(10) . . ?
C6 C1 C2 109.92(10) . . ?
C7 C1 C2 107.50(10) . . ?
C7 C1 C6 108.01(10) . . ?
C1 C2 H2A 109.1 . . ?
C1 C2 H2B 109.1 . . ?
H2A C2 H2B 107.8 . . ?
C3 C2 C1 112.57(10) . . ?
C3 C2 H2A 109.1 . . ?
C3 C2 H2B 109.1 . . ?
O1 C3 C2 110.00(10) . . ?
O1 C3 H3 110.6 . . ?
O1 C3 C4 105.30(10) . . ?
C2 C3 H3 110.6 . . ?
C4 C3 C2 109.50(10) . . ?
C4 C3 H3 110.6 . . ?
C3 C4 H4A 109.0 . . ?
C3 C4 H4B 109.0 . . ?
C3 C4 C5 113.03(10) . . ?
H4A C4 H4B 107.8 . . ?
C5 C4 H4A 109.0 . . ?
C5 C4 H4B 109.0 . . ?
N1 C5 C4 108.29(10) . . ?
N1 C5 C8 113.27(10) . . ?
N1 C5 C9 109.62(10) . . ?
C8 C5 C4 110.96(10) . . ?
C9 C5 C4 105.98(10) . . ?
C9 C5 C8 108.47(10) . . ?
C1 C6 H6A 109.5 . . ?
C1 C6 H6B 109.5 . . ?
C1 C6 H6C 109.5 . . ?
H6A C6 H6B 109.5 . . ?
H6A C6 H6C 109.5 . . ?
H6B C6 H6C 109.5 . . ?
C1 C7 H7A 109.5 . . ?
C1 C7 H7B 109.5 . . ?
C1 C7 H7C 109.5 . . ?
H7A C7 H7B 109.5 . . ?
H7A C7 H7C 109.5 . . ?
H7B C7 H7C 109.5 . . ?
C5 C8 H8A 109.5 . . ?
C5 C8 H8B 109.5 . . ?
C5 C8 H8C 109.5 . . ?
H8A C8 H8B 109.5 . . ?
H8A C8 H8C 109.5 . . ?
H8B C8 H8C 109.5 . . ?
C5 C9 H9A 109.5 . . ?
C5 C9 H9B 109.5 . . ?
C5 C9 H9C 109.5 . . ?
H9A C9 H9B 109.5 . . ?
H9A C9 H9C 109.5 . . ?
H9B C9 H9C 109.5 . . ?
O1 C10 C11 111.77(11) . . ?
O2 C10 O1 123.80(12) . . ?
O2 C10 C11 124.42(12) . . ?
C12 C11 C10 120.02(13) . . ?
C12 C11 C13 124.01(14) . . ?
C13 C11 C10 115.94(13) . . ?
C11 C12 H12A 120.0 . . ?
C11 C12 H12B 120.0 . . ?
H12A C12 H12B 120.0 . . ?
C11 C13 H13A 109.5 . . ?
C11 C13 H13B 109.5 . . ?
C11 C13 H13C 109.5 . . ?
H13A C13 H13B 109.5 . . ?
H13A C13 H13C 109.5 . . ?
H13B C13 H13C 109.5 . . ?
N2 C14 C15 109.01(10) . . ?
N2 C14 C19 108.97(10) . . ?
N2 C14 C20 113.35(10) . . ?
C19 C14 C15 107.35(10) . . ?
C19 C14 C20 108.17(11) . . ?
C20 C14 C15 109.81(10) . . ?
C14 C15 H15A 109.3 . . ?
C14 C15 H15B 109.3 . . ?
H15A C15 H15B 107.9 . . ?
C16 C15 C14 111.74(10) . . ?
C16 C15 H15A 109.3 . . ?
C16 C15 H15B 109.3 . . ?
O3 C16 C15 110.01(10) . . ?
O3 C16 H16 110.3 . . ?
O3 C16 C17 107.25(10) . . ?
C15 C16 H16 110.3 . . ?
C17 C16 C15 108.51(10) . . ?
C17 C16 H16 110.3 . . ?
C16 C17 H17A 109.3 . . ?
C16 C17 H17B 109.3 . . ?
C16 C17 C18 111.77(10) . . ?
H17A C17 H17B 107.9 . . ?
C18 C17 H17A 109.3 . . ?
C18 C17 H17B 109.3 . . ?
N2 C18 C17 108.69(9) . . ?
N2 C18 C21 113.11(10) . . ?
N2 C18 C22 109.34(10) . . ?
C21 C18 C17 110.92(10) . . ?
C22 C18 C17 106.54(10) . . ?
C22 C18 C21 108.01(10) . . ?
C14 C19 H19A 109.5 . . ?
C14 C19 H19B 109.5 . . ?
C14 C19 H19C 109.5 . . ?
H19A C19 H19B 109.5 . . ?
H19A C19 H19C 109.5 . . ?
H19B C19 H19C 109.5 . . ?
C14 C20 H20A 109.5 . . ?
C14 C20 H20B 109.5 . . ?
C14 C20 H20C 109.5 . . ?
H20A C20 H20B 109.5 . . ?
H20A C20 H20C 109.5 . . ?
H20B C20 H20C 109.5 . . ?
C18 C21 H21A 109.5 . . ?
C18 C21 H21B 109.5 . . ?
C18 C21 H21C 109.5 . . ?
H21A C21 H21B 109.5 . . ?
H21A C21 H21C 109.5 . . ?
H21B C21 H21C 109.5 . . ?
C18 C22 H22A 109.5 . . ?
C18 C22 H22B 109.5 . . ?
C18 C22 H22C 109.5 . . ?
H22A C22 H22B 109.5 . . ?
H22A C22 H22C 109.5 . . ?
H22B C22 H22C 109.5 . . ?
O3 C23 C24 112.16(12) . . ?
O4 C23 O3 123.11(13) . . ?
O4 C23 C24 124.72(13) . . ?
C25 C24 C23 116.76(14) . . ?
C25 C24 C26 123.37(14) . . ?
C26 C24 C23 119.87(12) . . ?
C24 C25 H25A 120.0 . . ?
C24 C25 H25B 120.0 . . ?
H25A C25 H25B 120.0 . . ?
C24 C26 H26A 109.5 . . ?
C24 C26 H26B 109.5 . . ?
C24 C26 H26C 109.5 . . ?
H26A C26 H26B 109.5 . . ?
H26A C26 H26C 109.5 . . ?
H26B C26 H26C 109.5 . . ?

loop_
_geom_bond_atom_site_label_1
_geom_bond_atom_site_label_2
_geom_bond_distance
_geom_bond_site_symmetry_2
_geom_bond_publ_flag
S1 S2 2.1024(4) . ?
S1 N1 1.6677(10) . ?
S2 S3 2.1034(4) . ?
S3 N2 1.6625(10) . ?
O1 C3 1.4592(15) . ?
O1 C10 1.3393(16) . ?
O2 C10 1.2077(17) . ?
O3 C16 1.4652(14) . ?
O3 C23 1.3464(16) . ?
O4 C23 1.2038(19) . ?
N1 C1 1.5112(15) . ?
N1 C5 1.5092(15) . ?
N2 C14 1.5094(15) . ?
N2 C18 1.5085(15) . ?
C1 C2 1.5431(17) . ?
C1 C6 1.5369(17) . ?
C1 C7 1.5325(17) . ?
C2 H2A 0.9900 . ?
C2 H2B 0.9900 . ?
C2 C3 1.5128(18) . ?
C3 H3 1.0000 . ?
C3 C4 1.5075(17) . ?
C4 H4A 0.9900 . ?
C4 H4B 0.9900 . ?
C4 C5 1.5361(17) . ?
C5 C8 1.5351(17) . ?
C5 C9 1.5321(17) . ?
C6 H6A 0.9800 . ?
C6 H6B 0.9800 . ?
C6 H6C 0.9800 . ?
C7 H7A 0.9800 . ?
C7 H7B 0.9800 . ?
C7 H7C 0.9800 . ?
C8 H8A 0.9800 . ?
C8 H8B 0.9800 . ?
C8 H8C 0.9800 . ?
C9 H9A 0.9800 . ?
C9 H9B 0.9800 . ?
C9 H9C 0.9800 . ?
C10 C11 1.4968(19) . ?
C11 C12 1.405(2) . ?
C11 C13 1.406(2) . ?
C12 H12A 0.9500 . ?
C12 H12B 0.9500 . ?
C13 H13A 0.9800 . ?
C13 H13B 0.9800 . ?
C13 H13C 0.9800 . ?
C14 C15 1.5402(16) . ?
C14 C19 1.5312(17) . ?
C14 C20 1.5388(17) . ?
C15 H15A 0.9900 . ?
C15 H15B 0.9900 . ?
C15 C16 1.5129(17) . ?
C16 H16 1.0000 . ?
C16 C17 1.5103(17) . ?
C17 H17A 0.9900 . ?
C17 H17B 0.9900 . ?
C17 C18 1.5406(16) . ?
C18 C21 1.5388(17) . ?
C18 C22 1.5340(17) . ?
C19 H19A 0.9800 . ?
C19 H19B 0.9800 . ?
C19 H19C 0.9800 . ?
C20 H20A 0.9800 . ?
C20 H20B 0.9800 . ?
C20 H20C 0.9800 . ?
C21 H21A 0.9800 . ?
C21 H21B 0.9800 . ?
C21 H21C 0.9800 . ?
C22 H22A 0.9800 . ?
C22 H22B 0.9800 . ?
C22 H22C 0.9800 . ?
C23 C24 1.4959(19) . ?
C24 C25 1.335(2) . ?
C24 C26 1.492(2) . ?
C25 H25A 0.9500 . ?
C25 H25B 0.9500 . ?
C26 H26A 0.9800 . ?
C26 H26B 0.9800 . ?
C26 H26C 0.9800 . ?

loop_
_geom_torsion_atom_site_label_1
_geom_torsion_atom_site_label_2
_geom_torsion_atom_site_label_3
_geom_torsion_atom_site_label_4
_geom_torsion
_geom_torsion_site_symmetry_1
_geom_torsion_site_symmetry_2
_geom_torsion_site_symmetry_3
_geom_torsion_site_symmetry_4
_geom_torsion_publ_flag
S1 N1 C1 C2 157.94(8) . . . . ?
S1 N1 C1 C6 -79.33(12) . . . . ?
S1 N1 C1 C7 41.14(12) . . . . ?
S1 N1 C5 C4 -157.37(8) . . . . ?
S1 N1 C5 C8 79.12(12) . . . . ?
S1 N1 C5 C9 -42.18(12) . . . . ?
S2 S1 N1 C1 76.30(9) . . . . ?
S2 S1 N1 C5 -80.14(9) . . . . ?
S2 S3 N2 C14 77.24(9) . . . . ?
S2 S3 N2 C18 -81.44(9) . . . . ?
S3 N2 C14 C15 159.34(8) . . . . ?
S3 N2 C14 C19 42.47(13) . . . . ?
S3 N2 C14 C20 -78.03(12) . . . . ?
S3 N2 C18 C17 -158.67(8) . . . . ?
S3 N2 C18 C21 77.67(12) . . . . ?
S3 N2 C18 C22 -42.74(12) . . . . ?
O1 C3 C4 C5 178.51(10) . . . . ?
O1 C10 C11 C12 6.40(19) . . . . ?
O1 C10 C11 C13 -175.68(14) . . . . ?
O2 C10 C11 C12 -172.90(15) . . . . ?
O2 C10 C11 C13 5.0(2) . . . . ?
O3 C16 C17 C18 -177.64(9) . . . . ?
O3 C23 C24 C25 174.36(12) . . . . ?
O3 C23 C24 C26 -5.24(17) . . . . ?
O4 C23 C24 C25 -5.5(2) . . . . ?
O4 C23 C24 C26 174.92(15) . . . . ?
N1 C1 C2 C3 50.80(13) . . . . ?
N2 C14 C15 C16 50.77(13) . . . . ?
C1 N1 C5 C4 46.66(14) . . . . ?
C1 N1 C5 C8 -76.85(13) . . . . ?
C1 N1 C5 C9 161.85(10) . . . . ?
C1 C2 C3 O1 -174.85(10) . . . . ?
C1 C2 C3 C4 -59.60(13) . . . . ?
C2 C3 C4 C5 60.28(14) . . . . ?
C3 O1 C10 O2 2.88(19) . . . . ?
C3 O1 C10 C11 -176.43(10) . . . . ?
C3 C4 C5 N1 -51.64(13) . . . . ?
C3 C4 C5 C8 73.26(13) . . . . ?
C3 C4 C5 C9 -169.19(10) . . . . ?
C5 N1 C1 C2 -46.47(13) . . . . ?
C5 N1 C1 C6 76.25(13) . . . . ?
C5 N1 C1 C7 -163.27(10) . . . . ?
C6 C1 C2 C3 -74.17(13) . . . . ?
C7 C1 C2 C3 168.50(10) . . . . ?
C10 O1 C3 C2 -89.46(13) . . . . ?
C10 O1 C3 C4 152.66(11) . . . . ?
C14 N2 C18 C17 43.28(14) . . . . ?
C14 N2 C18 C21 -80.39(13) . . . . ?
C14 N2 C18 C22 159.21(10) . . . . ?
C14 C15 C16 O3 179.89(9) . . . . ?
C14 C15 C16 C17 -63.07(13) . . . . ?
C15 C16 C17 C18 63.56(13) . . . . ?
C16 O3 C23 O4 3.05(19) . . . . ?
C16 O3 C23 C24 -176.79(10) . . . . ?
C16 C17 C18 N2 -51.54(13) . . . . ?
C16 C17 C18 C21 73.42(13) . . . . ?
C16 C17 C18 C22 -169.27(10) . . . . ?
C18 N2 C14 C15 -43.01(14) . . . . ?
C18 N2 C14 C19 -159.88(10) . . . . ?
C18 N2 C14 C20 79.61(13) . . . . ?
C19 C14 C15 C16 168.66(10) . . . . ?
C20 C14 C15 C16 -73.96(13) . . . . ?
C23 O3 C16 C15 -97.25(12) . . . . ?
C23 O3 C16 C17 144.93(11) . . . . ?

loop_
_exptl_oxdiff_crystal_face_indexfrac_h
_exptl_oxdiff_crystal_face_indexfrac_k
_exptl_oxdiff_crystal_face_indexfrac_l
_exptl_oxdiff_crystal_face_x
_exptl_oxdiff_crystal_face_y
_exptl_oxdiff_crystal_face_z
-1.0009 0.0017 0.9986 -0.1286 -0.0063 0.0665
1.0009 -0.0017 -0.9986 0.1286 0.0063 -0.0665
0.0006 1.0000 0.0011 -0.0585 0.0017 -0.1123
-0.0006 -1.0000 -0.0011 0.0585 -0.0017 0.1123
-0.9964 0.0049 -0.9958 -0.0501 -0.1373 0.0234
0.9964 -0.0049 0.9958 0.0501 0.1373 -0.0234
